data_2239731
loop_
_publ_author_name
'Slaw, Benjamin R.'
'Tanski, Joseph M.'

_publ_section_title
;
 6-Fluoroindan-1-one
;
_journal_coeditor_code KJ2241
_journal_issue 8
_journal_name_full 'Acta Crystallographica Section E'
_journal_page_first o841
_journal_paper_doi 10.1107/S1600536814015049
_journal_volume 70
_journal_year 2014
_chemical_formula_iupac 'C9 H7 F O'
_chemical_formula_moiety 'C9 H7 F O'
_chemical_formula_sum 'C9 H7 F O'
_chemical_formula_weight 150.15
_chemical_name_systematic
;
6-Fluoroindan-1-one
;
_space_group_crystal_system monoclinic
_space_group_IT_number 14
_space_group_name_Hall '-P 2yn'
_space_group_name_H-M_alt 'P 1 21/n 1'
_symmetry_space_group_name_Hall '-P 2yn'
_symmetry_space_group_name_H-M 'P 1 21/n 1'
_atom_sites_solution_hydrogens geom
_atom_sites_solution_primary direct
_atom_sites_solution_secondary difmap
_cell_angle_alpha 90
_cell_angle_beta 99.4530(10)
_cell_angle_gamma 90
_cell_formula_units_Z 8
_cell_length_a 7.1900(4)
_cell_length_b 12.4811(6)
_cell_length_c 15.8685(8)
_cell_measurement_reflns_used 9796
_cell_measurement_temperature 125.(2)
_cell_measurement_theta_max 30.4804
_cell_measurement_theta_min 2.6024
_cell_volume 1404.69(13)
_computing_cell_refinement 'SAINT (Bruker, 2007)'
_computing_data_collection 'APEX2 (Bruker, 2007)'
_computing_data_reduction 'SAINT (Bruker, 2007)'
_computing_molecular_graphics 'SHELXTL (Sheldrick, 2008)'
_computing_publication_material
;
SHELXTL (Sheldrick, 2008), OLEX2 (Dolomanov <i>et al.</i>, 2009)
and Mercury
(Macrae <i>et al.</i>, 2006)
;
_computing_structure_refinement 'SHELXL2014 (Sheldrick, 2008)'
_computing_structure_solution 'SHELXS97 (Sheldrick, 2008)'
_diffrn_ambient_temperature 125(2)
_diffrn_detector_area_resol_mean 8.3333
_diffrn_measured_fraction_theta_full 0.999
_diffrn_measured_fraction_theta_max 0.999
_diffrn_measurement_device_type 'Bruker APEXII CCD'
_diffrn_measurement_method '\f and \w scans'
_diffrn_radiation_monochromator graphite
_diffrn_radiation_source 'fine-focus sealed tube'
_diffrn_radiation_type MoK\a
_diffrn_radiation_wavelength 0.71073
_diffrn_reflns_av_R_equivalents 0.0293
_diffrn_reflns_limit_h_max 10
_diffrn_reflns_limit_h_min -10
_diffrn_reflns_limit_k_max 17
_diffrn_reflns_limit_k_min -17
_diffrn_reflns_limit_l_max 22
_diffrn_reflns_limit_l_min -22
_diffrn_reflns_number 22840
_diffrn_reflns_theta_full 30.52
_diffrn_reflns_theta_max 30.52
_diffrn_reflns_theta_min 2.09
_exptl_absorpt_coefficient_mu 0.109
_exptl_absorpt_correction_T_max 1.00
_exptl_absorpt_correction_T_min 0.91
_exptl_absorpt_correction_type multi-scan
_exptl_absorpt_process_details '(SADABS; Bruker 2007)'
_exptl_crystal_colour colourless
_exptl_crystal_density_diffrn 1.420
_exptl_crystal_density_method 'not measured'
_exptl_crystal_description plate
_exptl_crystal_F_000 624
_exptl_crystal_size_max 0.370
_exptl_crystal_size_mid 0.260
_exptl_crystal_size_min 0.040
_refine_diff_density_max 0.400
_refine_diff_density_min -0.205
_refine_ls_extinction_method none
_refine_ls_goodness_of_fit_ref 1.034
_refine_ls_hydrogen_treatment constr
_refine_ls_matrix_type full
_refine_ls_number_parameters 199
_refine_ls_number_reflns 4298
_refine_ls_number_restraints 0
_refine_ls_restrained_S_all 1.034
_refine_ls_R_factor_all 0.0555
_refine_ls_R_factor_gt 0.0414
_refine_ls_shift/su_max 0.001
_refine_ls_shift/su_mean 0.000
_refine_ls_structure_factor_coef Fsqd
_refine_ls_weighting_details 'w=1/[\s^2^(Fo^2^)+(0.0654P)^2^+0.2949P] where P=(Fo^2^+2Fc^2^)/3'
_refine_ls_weighting_scheme calc
_refine_ls_wR_factor_gt 0.1100
_refine_ls_wR_factor_ref 0.1207
_reflns_number_gt 3345
_reflns_number_total 4298
_reflns_threshold_expression I>2\s(I)
_cod_data_source_file kj2241sup1.cif
_cod_data_source_block I
_cod_database_code 2239731
_cod_database_fobs_code 2239731

loop_
_space_group_symop_operation_xyz
'x, y, z'
'-x+1/2, y+1/2, -z+1/2'
'-x, -y, -z'
'x-1/2, -y-1/2, z-1/2'

loop_
_atom_site_type_symbol
_atom_site_label
_atom_site_fract_x
_atom_site_fract_y
_atom_site_fract_z
_atom_site_U_iso_or_equiv
_atom_site_adp_type
_atom_site_calc_flag
_atom_site_occupancy
F F1 0.57983(11) 0.61035(7) 0.04096(4) 0.03306(19) Uani d 1
F F2 0.08173(11) 0.60328(6) 0.05655(4) 0.03227(19) Uani d 1
O O1 0.58188(12) 0.56668(7) 0.37571(5) 0.02425(18) Uani d 1
O O2 0.10060(13) 0.64991(7) 0.39289(5) 0.0290(2) Uani d 1
C C1 0.63562(14) 0.65257(8) 0.35245(6) 0.01661(19) Uani d 1
C C2 0.69797(16) 0.74848(9) 0.40858(7) 0.0209(2) Uani d 1
H H2A 0.8032 0.7285 0.4543 0.025 Uiso calc 1
H H2B 0.5922 0.7756 0.4354 0.025 Uiso calc 1
C C3 0.76215(15) 0.83443(8) 0.35003(7) 0.0198(2) Uani d 1
H H3A 0.6904 0.9017 0.3526 0.024 Uiso calc 1
H H3B 0.8983 0.8498 0.3666 0.024 Uiso calc 1
C C4 0.72154(14) 0.78578(8) 0.26152(7) 0.0170(2) Uani d 1
C C5 0.74667(15) 0.83033(9) 0.18320(7) 0.0217(2) Uani d 1
H H5 0.7957 0.9007 0.1806 0.026 Uiso calc 1
C C6 0.69871(16) 0.76990(10) 0.10921(7) 0.0238(2) Uani d 1
H H6 0.7148 0.7986 0.0555 0.029 Uiso calc 1
C C7 0.62701(15) 0.66714(9) 0.11444(7) 0.0218(2) Uani d 1
C C8 0.60039(14) 0.62037(9) 0.19016(7) 0.0188(2) Uani d 1
H H8 0.5513 0.5499 0.1923 0.023 Uiso calc 1
C C9 0.64971(14) 0.68253(8) 0.26346(6) 0.01567(19) Uani d 1
C C10 0.14218(14) 0.56199(9) 0.36835(6) 0.0184(2) Uani d 1
C C11 0.19726(16) 0.46437(9) 0.42394(7) 0.0214(2) Uani d 1
H H11A 0.0886 0.4385 0.4493 0.026 Uiso calc 1
H H11B 0.3016 0.4821 0.4707 0.026 Uiso calc 1
C C12 0.26009(15) 0.37845(9) 0.36496(7) 0.0195(2) Uani d 1
H H12A 0.3964 0.363 0.381 0.023 Uiso calc 1
H H12B 0.1884 0.3112 0.3678 0.023 Uiso calc 1
C C13 0.21781(14) 0.42705(8) 0.27662(6) 0.01607(19) Uani d 1
C C14 0.24187(15) 0.38210(9) 0.19853(7) 0.0195(2) Uani d 1
H H14 0.2889 0.3112 0.196 0.023 Uiso calc 1
C C15 0.19576(15) 0.44297(9) 0.12451(7) 0.0212(2) Uani d 1
H H15 0.2117 0.4142 0.0707 0.025 Uiso calc 1
C C16 0.12627(15) 0.54614(9) 0.13004(6) 0.0204(2) Uani d 1
C C17 0.10060(15) 0.59323(8) 0.20572(7) 0.0189(2) Uani d 1
H H17 0.0525 0.6639 0.2079 0.023 Uiso calc 1
C C18 0.14943(14) 0.53097(8) 0.27900(6) 0.01578(19) Uani d 1

loop_
_atom_site_aniso_label
_atom_site_aniso_U_11
_atom_site_aniso_U_22
_atom_site_aniso_U_33
_atom_site_aniso_U_12
_atom_site_aniso_U_13
_atom_site_aniso_U_23
F1 0.0391(4) 0.0439(5) 0.0154(3) 0.0011(3) 0.0024(3) -0.0091(3)
F2 0.0434(4) 0.0365(4) 0.0151(3) -0.0035(3) -0.0006(3) 0.0100(3)
O1 0.0307(4) 0.0212(4) 0.0204(4) -0.0055(3) 0.0027(3) 0.0036(3)
O2 0.0401(5) 0.0244(4) 0.0227(4) 0.0082(4) 0.0053(3) -0.0045(3)
C1 0.0165(4) 0.0173(5) 0.0158(4) 0.0016(4) 0.0022(3) -0.0003(3)
C2 0.0274(5) 0.0192(5) 0.0165(5) -0.0002(4) 0.0044(4) -0.0029(4)
C3 0.0217(5) 0.0158(5) 0.0220(5) -0.0010(4) 0.0041(4) -0.0034(4)
C4 0.0163(4) 0.0160(5) 0.0192(5) 0.0021(3) 0.0039(4) 0.0005(4)
C5 0.0210(5) 0.0195(5) 0.0254(5) 0.0013(4) 0.0067(4) 0.0051(4)
C6 0.0224(5) 0.0307(6) 0.0193(5) 0.0050(4) 0.0070(4) 0.0061(4)
C7 0.0214(5) 0.0287(6) 0.0149(5) 0.0047(4) 0.0018(4) -0.0040(4)
C8 0.0184(5) 0.0195(5) 0.0179(5) 0.0009(4) 0.0013(4) -0.0024(4)
C9 0.0166(4) 0.0154(4) 0.0151(4) 0.0010(3) 0.0027(3) -0.0008(3)
C10 0.0187(5) 0.0205(5) 0.0159(4) 0.0010(4) 0.0026(3) -0.0004(4)
C11 0.0262(5) 0.0234(5) 0.0147(4) 0.0006(4) 0.0037(4) 0.0026(4)
C12 0.0214(5) 0.0191(5) 0.0182(5) 0.0026(4) 0.0040(4) 0.0048(4)
C13 0.0156(4) 0.0166(5) 0.0160(4) -0.0011(3) 0.0027(3) 0.0012(3)
C14 0.0189(5) 0.0195(5) 0.0206(5) -0.0004(4) 0.0044(4) -0.0027(4)
C15 0.0212(5) 0.0270(5) 0.0159(5) -0.0047(4) 0.0045(4) -0.0039(4)
C16 0.0209(5) 0.0258(5) 0.0135(4) -0.0047(4) 0.0003(4) 0.0049(4)
C17 0.0200(5) 0.0178(5) 0.0178(5) 0.0000(4) -0.0002(4) 0.0029(4)
C18 0.0157(4) 0.0169(5) 0.0145(4) -0.0007(3) 0.0019(3) 0.0002(3)

loop_
_atom_type_symbol
_atom_type_description
_atom_type_scat_dispersion_real
_atom_type_scat_dispersion_imag
_atom_type_scat_source
C C 0.0033 0.0016 'International Tables Vol C Tables 4.2.6.8 and 6.1.1.4'
H H 0.0000 0.0000 'International Tables Vol C Tables 4.2.6.8 and 6.1.1.4'
O O 0.0106 0.0060 'International Tables Vol C Tables 4.2.6.8 and 6.1.1.4'
F F 0.0171 0.0103 'International Tables Vol C Tables 4.2.6.8 and 6.1.1.4'

loop_
_geom_angle_atom_site_label_1
_geom_angle_atom_site_label_2
_geom_angle_atom_site_label_3
_geom_angle_site_symmetry_3
_geom_angle
C7 F1 F1 3_665 145.61(8)
C16 F2 F2 3_565 94.04(6)
O1 C1 C9 . 125.92(9)
O1 C1 C2 . 126.55(9)
C9 C1 C2 . 107.53(8)
C1 C2 C3 . 106.56(8)
C1 C2 H2A . 110.4
C3 C2 H2A . 110.4
C1 C2 H2B . 110.4
C3 C2 H2B . 110.4
H2A C2 H2B . 108.6
C4 C3 C2 . 104.43(8)
C4 C3 H3A . 110.9
C2 C3 H3A . 110.9
C4 C3 H3B . 110.9
C2 C3 H3B . 110.9
H3A C3 H3B . 108.9
C9 C4 C5 . 119.36(10)
C9 C4 C3 . 111.52(9)
C5 C4 C3 . 129.12(10)
C6 C5 C4 . 118.94(10)
C6 C5 H5 . 120.5
C4 C5 H5 . 120.5
C7 C6 C5 . 119.55(10)
C7 C6 H6 . 120.2
C5 C6 H6 . 120.2
F1 C7 C8 . 118.46(10)
F1 C7 C6 . 118.21(10)
C8 C7 C6 . 123.32(10)
C7 C8 C9 . 116.05(10)
C7 C8 H8 . 122.0
C9 C8 H8 . 122.0
C4 C9 C8 . 122.78(9)
C4 C9 C1 . 109.83(9)
C8 C9 C1 . 127.39(9)
O2 C10 C18 . 126.26(10)
O2 C10 C11 . 126.27(10)
C18 C10 C11 . 107.46(9)
C10 C11 C12 . 106.29(8)
C10 C11 H11A . 110.5
C12 C11 H11A . 110.5
C10 C11 H11B . 110.5
C12 C11 H11B . 110.5
H11A C11 H11B . 108.7
C13 C12 C11 . 104.47(8)
C13 C12 H12A . 110.9
C11 C12 H12A . 110.9
C13 C12 H12B . 110.9
C11 C12 H12B . 110.9
H12A C12 H12B . 108.9
C18 C13 C14 . 119.66(9)
C18 C13 C12 . 111.56(9)
C14 C13 C12 . 128.76(10)
C15 C14 C13 . 118.83(10)
C15 C14 H14 . 120.6
C13 C14 H14 . 120.6
C16 C15 C14 . 119.39(9)
C16 C15 H15 . 120.3
C14 C15 H15 . 120.3
F2 C16 C17 . 118.56(10)
F2 C16 C15 . 117.94(9)
C17 C16 C15 . 123.51(9)
C16 C17 C18 . 115.98(10)
C16 C17 H17 . 122.0
C18 C17 H17 . 122.0
C13 C18 C17 . 122.62(9)
C13 C18 C10 . 109.79(9)
C17 C18 C10 . 127.58(10)

loop_
_geom_bond_atom_site_label_1
_geom_bond_atom_site_label_2
_geom_bond_site_symmetry_2
_geom_bond_distance
F1 C7 . 1.3592(12)
F1 F1 3_665 3.1788(16)
F2 C16 . 1.3596(11)
F2 F2 3_565 3.2490(16)
O1 C1 . 1.2172(13)
O2 C10 . 1.2179(13)
C1 C9 . 1.4802(14)
C1 C2 . 1.5152(14)
C2 C3 . 1.5387(15)
C2 H2A . 0.99
C2 H2B . 0.99
C3 C4 . 1.5140(14)
C3 H3A . 0.99
C3 H3B . 0.99
C4 C9 . 1.3905(14)
C4 C5 . 1.4000(14)
C5 C6 . 1.3904(16)
C5 H5 . 0.95
C6 C7 . 1.3898(17)
C6 H6 . 0.95
C7 C8 . 1.3772(15)
C8 C9 . 1.3947(14)
C8 H8 . 0.95
C10 C18 . 1.4790(14)
C10 C11 . 1.5181(15)
C11 C12 . 1.5392(15)
C11 H11A . 0.99
C11 H11B . 0.99
C12 C13 . 1.5118(14)
C12 H12A . 0.99
C12 H12B . 0.99
C13 C18 . 1.3898(14)
C13 C14 . 1.3967(14)
C14 C15 . 1.3924(15)
C14 H14 . 0.95
C15 C16 . 1.3892(16)
C15 H15 . 0.95
C16 C17 . 1.3764(15)
C17 C18 . 1.3946(14)
C17 H17 . 0.95

loop_
_geom_contact_atom_site_label_1
_geom_contact_atom_site_label_2
_geom_contact_distance
_geom_contact_site_symmetry_2
F1 F1 3.1788(16) 3_665
F2 F2 3.2490(16) 3_565

loop_
_geom_hbond_atom_site_label_D
_geom_hbond_atom_site_label_H
_geom_hbond_atom_site_label_A
_geom_hbond_site_symmetry_A
_geom_hbond_distance_DH
_geom_hbond_distance_HA
_geom_hbond_distance_DA
_geom_hbond_angle_DHA
_geom_hbond_publ_flag
C5 H5 O1 2_655 0.95 2.47 3.3873(14) 161.1 y
C14 H14 O2 2_545 0.95 2.65 3.5107(14) 150.3 y
C2 H2B F2 4_676 0.99 2.46 3.2062(13) 132.2 y
C6 H6 O2 4_675 0.95 2.65 3.5338(14) 154.2 y
C11 H11B O1 3_666 0.99 2.52 3.3348(13) 139.7 y
C15 H15 F1 3_665 0.95 2.52 3.3664(13) 148.3 y

loop_
_geom_torsion_atom_site_label_1
_geom_torsion_atom_site_label_2
_geom_torsion_atom_site_label_3
_geom_torsion_atom_site_label_4
_geom_torsion_site_symmetry_1
_geom_torsion
O2 C10 C18 C17 . -3.94(18)
O2 C10 C18 C13 . 174.94(11)
O2 C10 C11 C12 . -173.07(11)
O1 C1 C9 C8 . 1.81(17)
O1 C1 C9 C4 . -178.32(10)
O1 C1 C2 C3 . 177.04(10)
F2 F2 C16 C17 3_565 -142.91(9)
F2 F2 C16 C15 3_565 37.18(10)
F2 C16 C17 C18 . -179.74(9)
F1 F1 C7 C8 3_665 -1.14(19)
F1 F1 C7 C6 3_665 179.25(9)
F1 C7 C8 C9 . -179.49(9)
C9 C4 C5 C6 . 0.07(15)
C9 C1 C2 C3 . -3.60(11)
C7 C8 C9 C4 . 0.06(15)
C7 C8 C9 C1 . 179.91(10)
C6 C7 C8 C9 . 0.10(16)
C5 C6 C7 F1 . 179.42(9)
C5 C6 C7 C8 . -0.16(17)
C5 C4 C9 C8 . -0.14(15)
C5 C4 C9 C1 . 179.98(9)
C4 C5 C6 C7 . 0.07(16)
C3 C4 C9 C8 . 179.86(9)
C3 C4 C9 C1 . -0.02(12)
C3 C4 C5 C6 . -179.93(10)
C2 C3 C4 C9 . -2.21(11)
C2 C3 C4 C5 . 177.79(10)
C2 C1 C9 C8 . -177.56(10)
C2 C1 C9 C4 . 2.31(11)
C1 C2 C3 C4 . 3.48(11)
C18 C13 C14 C15 . -0.21(15)
C18 C10 C11 C12 . 6.57(11)
C16 C17 C18 C13 . -0.78(15)
C16 C17 C18 C10 . 177.97(10)
C15 C16 C17 C18 . 0.17(16)
C14 C15 C16 F2 . -179.69(9)
C14 C15 C16 C17 . 0.40(16)
C14 C13 C18 C17 . 0.82(15)
C14 C13 C18 C10 . -178.13(9)
C13 C14 C15 C16 . -0.38(15)
C12 C13 C18 C17 . 179.76(9)
C12 C13 C18 C10 . 0.81(12)
C12 C13 C14 C15 . -178.95(10)
C11 C12 C13 C18 . 3.30(11)
C11 C12 C13 C14 . -177.87(10)
C11 C10 C18 C17 . 176.42(10)
C11 C10 C18 C13 . -4.70(12)
C10 C11 C12 C13 . -5.93(11)
